data_2105311
loop_
_publ_author_name
'Hill, Tania N.'
'Roodt, Andreas'
'Steyl, Gideon'

_publ_section_title
;
 Electronic influence of \b-diketonato-type ligands on the coordination of
 1,5-cyclooctadiene to palladium(II) as defined by `Venus fly trap'
 geometric parameters
;
_journal_coeditor_code EB5019
_journal_issue 1
_journal_name_full 'Acta Crystallographica Section B'
_journal_page_first 36
_journal_page_last 42
_journal_paper_doi 10.1107/S0108768112046733
_journal_volume 69
_journal_year 2013
_chemical_formula_moiety 'C16 H16 F3 O2 Pd S, F6 P'
_chemical_formula_structural '(Pd (C8 H12) (O2 S F3 C8 H7)) (P F6)'
_chemical_formula_sum 'C16 H16 F9 O2 P Pd S'
_chemical_formula_weight 580.72
_chemical_name_systematic
;
(thenoyltrifluoroacetonato)(\h^4^-cyclo-octa-1,5-dienyl)palladium(II)
 hexafluorophosphate
;
_space_group_IT_number 14
_symmetry_cell_setting monoclinic
_symmetry_space_group_name_Hall '-P 2ybc'
_symmetry_space_group_name_H-M 'P 1 21/c 1'
_atom_sites_solution_hydrogens geom
_atom_sites_solution_primary direct
_atom_sites_solution_secondary difmap
_audit_creation_method 'WinGX routine CIF_UPDATE'
_cell_angle_alpha 90
_cell_angle_beta 124.4390(10)
_cell_angle_gamma 90
_cell_formula_units_Z 4
_cell_length_a 9.9691(2)
_cell_length_b 17.0294(3)
_cell_length_c 13.6427(3)
_cell_measurement_reflns_used 10209
_cell_measurement_temperature 100(2)
_cell_measurement_theta_max 33.0099
_cell_measurement_theta_min 2.1649
_cell_volume 1910.15(7)
_computing_cell_refinement 'CrysAlis RED (Oxford Diffraction, 2006)'
_computing_data_collection 'CrysAlis CCD (Oxford Diffraction, 2006)'
_computing_data_reduction 'CrysAlis RED (Oxford Diffraction, 2006)'
_computing_molecular_graphics 'DIAMOND 3.0c (Brandenburg & Putz, 2004)'
_computing_publication_material 'WinGX (Farrugia, 1999)'
_computing_structure_refinement 'SHELXL-97 (Sheldrick, 2008)'
_computing_structure_solution 'SHELXS-97 (Sheldrick, 2008)'
_diffrn_ambient_temperature 100(2)
_diffrn_detector_area_resol_mean 16.1829
_diffrn_measured_fraction_theta_full 0.999
_diffrn_measured_fraction_theta_max 0.999
_diffrn_measurement_device_type 'CCD area detector'
_diffrn_measurement_method '\w scans'
_diffrn_radiation_monochromator graphite
_diffrn_radiation_source 'Enhance (Mo) X-ray Source'
_diffrn_radiation_type MoK\a
_diffrn_radiation_wavelength 0.71073
_diffrn_reflns_av_R_equivalents 0.0242
_diffrn_reflns_limit_h_max 13
_diffrn_reflns_limit_h_min -11
_diffrn_reflns_limit_k_max 21
_diffrn_reflns_limit_k_min -22
_diffrn_reflns_limit_l_max 18
_diffrn_reflns_limit_l_min -18
_diffrn_reflns_number 15058
_diffrn_reflns_theta_full 28
_diffrn_reflns_theta_max 28
_diffrn_reflns_theta_min 2.17
_exptl_absorpt_coefficient_mu 1.262
_exptl_absorpt_correction_T_max 0.8842
_exptl_absorpt_correction_T_min 0.6665
_exptl_absorpt_correction_type multi-scan
_exptl_absorpt_process_details
;
CrysAlis RED, Oxford Diffraction Ltd.,
Version 1.171.31.5 (release 28-08-2006 CrysAlis171 .NET)
(compiled Aug 28 2006,13:05:05)
Empirical absorption correction using spherical harmonics,
 implemented in SCALE3 ABSPACK scaling algorithm.
;
_exptl_crystal_colour orange
_exptl_crystal_density_diffrn 2.019
_exptl_crystal_density_method 'not measured'
_exptl_crystal_description needle
_exptl_crystal_F_000 1144
_exptl_crystal_size_max 0.35
_exptl_crystal_size_mid 0.2
_exptl_crystal_size_min 0.1
_refine_diff_density_max 1.146
_refine_diff_density_min -0.707
_refine_ls_extinction_method none
_refine_ls_goodness_of_fit_ref 1.009
_refine_ls_hydrogen_treatment constr
_refine_ls_matrix_type full
_refine_ls_number_parameters 271
_refine_ls_number_reflns 4606
_refine_ls_number_restraints 0
_refine_ls_restrained_S_all 1.009
_refine_ls_R_factor_all 0.033
_refine_ls_R_factor_gt 0.0247
_refine_ls_shift/su_max 0.002
_refine_ls_shift/su_mean 0
_refine_ls_structure_factor_coef Fsqd
_refine_ls_weighting_details 'calc w=1/[\s^2^(Fo^2^)+(0.0366P)^2^+0.0000P] where P=(Fo^2^+2Fc^2^)/3'
_refine_ls_weighting_scheme calc
_refine_ls_wR_factor_gt 0.059
_refine_ls_wR_factor_ref 0.0611
_reflns_number_gt 3596
_reflns_number_total 4606
_reflns_threshold_expression >2\s(I)
_cod_data_source_file eb5019.cif
_cod_data_source_block 9Tth12_L
_cod_original_sg_symbol_H-M 'P 21/c'
_cod_database_code 2105311

loop_
_symmetry_equiv_pos_as_xyz
'x, y, z'
'-x, y+1/2, -z+1/2'
'-x, -y, -z'
'x, -y-1/2, z-1/2'

loop_
_atom_site_type_symbol
_atom_site_label
_atom_site_fract_x
_atom_site_fract_y
_atom_site_fract_z
_atom_site_U_iso_or_equiv
_atom_site_adp_type
_atom_site_calc_flag
_atom_site_refinement_flags
_atom_site_occupancy
_atom_site_symmetry_multiplicity
C C1 0.6044(2) 0.77640(12) 0.32910(19) 0.0159(5) Uani d . 1 1
H H1 0.5591 0.7466 0.3674 0.019 Uiso calc R 1 1
C C2 0.7142(2) 0.83430(13) 0.40058(18) 0.0146(4) Uani d . 1 1
H H2 0.7346 0.8383 0.4811 0.018 Uiso calc R 1 1
C C3 0.8494(3) 0.86689(13) 0.39366(19) 0.0157(5) Uani d . 1 1
H H3A 0.9449 0.8317 0.4382 0.019 Uiso calc R 1 1
H H3B 0.8816 0.9188 0.4332 0.019 Uiso calc R 1 1
C C4 0.8043(3) 0.87610(13) 0.26658(19) 0.0153(5) Uani d . 1 1
H H4A 0.8788 0.9146 0.2665 0.018 Uiso calc R 1 1
H H4B 0.8193 0.8251 0.2391 0.018 Uiso calc R 1 1
C C5 0.6300(3) 0.90340(12) 0.18068(18) 0.0146(4) Uani d . 1 1
H H5 0.6196 0.9561 0.1445 0.018 Uiso calc R 1 1
C C6 0.4995(3) 0.85390(13) 0.11038(19) 0.0159(5) Uani d . 1 1
H H6 0.412 0.8772 0.0324 0.019 Uiso calc R 1 1
C C7 0.5031(3) 0.76561(13) 0.11138(19) 0.0186(5) Uani d . 1 1
H H7A 0.5443 0.7475 0.064 0.022 Uiso calc R 1 1
H H7B 0.3906 0.7458 0.0722 0.022 Uiso calc R 1 1
C C8 0.6095(3) 0.72948(13) 0.23681(19) 0.0173(5) Uani d . 1 1
H H8A 0.5718 0.6753 0.2345 0.021 Uiso calc R 1 1
H H8B 0.7234 0.7264 0.2606 0.021 Uiso calc R 1 1
C C9 0.3081(2) 0.94303(12) 0.35370(18) 0.0144(4) Uani d . 1 1
C C10 0.2211(2) 0.99750(13) 0.26569(19) 0.0153(4) Uani d . 1 1
H H10 0.1417 1.0273 0.2673 0.018 Uiso calc R 1 1
C C11 0.2410(2) 1.01279(12) 0.17182(18) 0.0131(4) Uani d . 1 1
C C12 0.2724(3) 0.93220(13) 0.44707(19) 0.0162(5) Uani d . 1 1
C C13 0.1421(2) 1.07354(13) 0.08575(18) 0.0141(4) Uani d . 1 1
C C14 0.0167(3) 1.11729(13) 0.0749(2) 0.0165(5) Uani d . 1 1
H H14 -0.0194 1.1119 0.1258 0.02 Uiso calc R 1 1
C C15 -0.0504(3) 1.17048(13) -0.0206(2) 0.0193(5) Uani d . 1 1
H H15 -0.1372 1.2053 -0.0414 0.023 Uiso calc R 1 1
C C16 0.0227(3) 1.16667(13) -0.0801(2) 0.0197(5) Uani d . 1 1
H H16 -0.0077 1.1985 -0.1468 0.024 Uiso calc R 1 1
O O1 0.42120(18) 0.89573(9) 0.37168(13) 0.0161(3) Uani d . 1 1
O O2 0.33981(17) 0.97770(8) 0.15617(12) 0.0147(3) Uani d . 1 1
F F01 1.19634(16) 0.93650(8) 0.82933(12) 0.0242(3) Uani d . 1 1
F F1 0.20070(16) 0.86271(8) 0.43288(12) 0.0220(3) Uani d . 1 1
F F02 1.02561(16) 0.85710(8) 0.67375(12) 0.0265(3) Uani d . 1 1
F F2 0.17346(16) 0.98719(8) 0.44228(12) 0.0255(3) Uani d . 1 1
F F3 0.40880(15) 0.93317(8) 0.55688(11) 0.0245(3) Uani d . 1 1
F F03 1.24051(17) 0.80897(8) 0.67702(12) 0.0310(3) Uani d . 1 1
F F04 1.40992(16) 0.88795(8) 0.83312(13) 0.0314(4) Uani d . 1 1
F F05 1.19481(17) 0.93988(8) 0.66336(12) 0.0290(3) Uani d . 1 1
F F06 1.23862(18) 0.80502(8) 0.84223(12) 0.0341(4) Uani d . 1 1
P P01 1.21785(7) 0.87267(3) 0.75263(5) 0.01576(13) Uani d . 1 1
S S1 0.17453(7) 1.09853(3) -0.02174(5) 0.01822(12) Uani d . 1 1
Pd Pd1 0.491474(19) 0.891091(10) 0.260022(14) 0.01196(6) Uani d . 1 1

loop_
_atom_site_aniso_label
_atom_site_aniso_U_11
_atom_site_aniso_U_22
_atom_site_aniso_U_33
_atom_site_aniso_U_12
_atom_site_aniso_U_13
_atom_site_aniso_U_23
C1 0.0164(11) 0.0137(11) 0.0176(11) 0.0052(8) 0.0096(9) 0.0095(9)
C2 0.0131(10) 0.0158(11) 0.0109(10) 0.0037(8) 0.0044(9) 0.0051(8)
C3 0.0120(10) 0.0193(11) 0.0121(10) 0.0002(8) 0.0046(9) 0.0008(8)
C4 0.0124(10) 0.0185(12) 0.0152(11) -0.0011(8) 0.0079(9) 0.0009(8)
C5 0.0172(11) 0.0177(12) 0.0113(10) 0.0023(8) 0.0095(9) 0.0033(8)
C6 0.0163(11) 0.0194(12) 0.0112(10) 0.0020(9) 0.0074(9) 0.0012(8)
C7 0.0189(11) 0.0168(12) 0.0167(11) 0.0005(9) 0.0081(10) -0.0034(9)
C8 0.0155(11) 0.0137(11) 0.0212(12) 0.0004(8) 0.0095(10) 0.0016(9)
C9 0.0119(10) 0.0145(11) 0.0143(11) -0.0035(8) 0.0059(9) -0.0021(8)
C10 0.0139(11) 0.0150(11) 0.0171(11) -0.0001(8) 0.0089(9) -0.0010(9)
C11 0.0113(10) 0.0113(10) 0.0136(10) -0.0036(8) 0.0052(9) -0.0033(8)
C12 0.0144(11) 0.0165(11) 0.0169(11) 0.0006(9) 0.0085(9) 0.0010(9)
C13 0.0135(10) 0.0132(11) 0.0143(11) -0.0008(8) 0.0071(9) -0.0018(8)
C14 0.0150(11) 0.0167(11) 0.0190(11) -0.0002(9) 0.0104(10) 0.0007(9)
C15 0.0148(11) 0.0146(11) 0.0250(12) 0.0023(9) 0.0091(10) 0.0025(9)
C16 0.0193(11) 0.0145(11) 0.0191(11) 0.0023(9) 0.0071(10) 0.0058(9)
O1 0.0172(8) 0.0182(8) 0.0161(8) 0.0037(6) 0.0113(7) 0.0038(6)
O2 0.0141(7) 0.0157(8) 0.0133(8) 0.0029(6) 0.0071(6) 0.0025(6)
F01 0.0352(8) 0.0211(7) 0.0279(7) -0.0045(6) 0.0247(7) -0.0080(6)
F1 0.0215(7) 0.0232(7) 0.0250(7) -0.0026(5) 0.0153(6) 0.0043(6)
F02 0.0178(7) 0.0320(8) 0.0237(8) -0.0021(6) 0.0081(6) -0.0021(6)
F2 0.0335(8) 0.0267(8) 0.0263(8) 0.0127(6) 0.0230(7) 0.0069(6)
F3 0.0191(7) 0.0370(8) 0.0142(7) -0.0023(6) 0.0075(6) 0.0004(6)
F03 0.0303(8) 0.0305(8) 0.0322(8) -0.0036(6) 0.0177(7) -0.0173(6)
F04 0.0157(7) 0.0335(8) 0.0351(9) -0.0037(6) 0.0085(7) -0.0152(7)
F05 0.0431(9) 0.0259(8) 0.0241(8) -0.0032(7) 0.0227(7) 0.0025(6)
F06 0.0466(9) 0.0201(8) 0.0202(7) -0.0043(6) 0.0095(7) 0.0055(6)
P01 0.0157(3) 0.0164(3) 0.0129(3) -0.0001(2) 0.0068(2) -0.0024(2)
S1 0.0198(3) 0.0199(3) 0.0161(3) 0.0051(2) 0.0109(2) 0.0048(2)
Pd1 0.01125(9) 0.01228(9) 0.01165(9) 0.00155(6) 0.00606(7) 0.00168(6)

loop_
_atom_type_symbol
_atom_type_description
_atom_type_scat_dispersion_real
_atom_type_scat_dispersion_imag
_atom_type_scat_source
C C 0.0033 0.0016 'International Tables Vol C Tables 4.2.6.8 and 6.1.1.4'
H H 0 0 'International Tables Vol C Tables 4.2.6.8 and 6.1.1.4'
O O 0.0106 0.006 'International Tables Vol C Tables 4.2.6.8 and 6.1.1.4'
F F 0.0171 0.0103 'International Tables Vol C Tables 4.2.6.8 and 6.1.1.4'
P P 0.1023 0.0942 'International Tables Vol C Tables 4.2.6.8 and 6.1.1.4'
S S 0.1246 0.1234 'International Tables Vol C Tables 4.2.6.8 and 6.1.1.4'
Pd Pd -0.9988 1.0072 'International Tables Vol C Tables 4.2.6.8 and 6.1.1.4'

loop_
_geom_angle_atom_site_label_1
_geom_angle_atom_site_label_2
_geom_angle_atom_site_label_3
_geom_angle
C2 C1 C8 125.2(2)
C2 C1 Pd1 71.11(12)
C8 C1 Pd1 111.36(14)
C2 C1 H1 113.8
C8 C1 H1 113.8
Pd1 C1 H1 113.8
C1 C2 C3 126.7(2)
C1 C2 Pd1 71.87(12)
C3 C2 Pd1 106.50(13)
C1 C2 H2 114.2
C3 C2 H2 114.2
Pd1 C2 H2 114.2
C2 C3 C4 114.04(18)
C2 C3 H3A 108.7
C4 C3 H3A 108.7
C2 C3 H3B 108.7
C4 C3 H3B 108.7
H3A C3 H3B 107.6
C5 C4 C3 112.30(18)
C5 C4 H4A 109.1
C3 C4 H4A 109.1
C5 C4 H4B 109.1
C3 C4 H4B 109.1
H4A C4 H4B 107.9
C6 C5 C4 124.47(19)
C6 C5 Pd1 71.10(13)
C4 C5 Pd1 110.79(14)
C6 C5 H5 114.2
C4 C5 H5 114.2
Pd1 C5 H5 114.2
C5 C6 C7 126.5(2)
C5 C6 Pd1 72.06(13)
C7 C6 Pd1 107.17(15)
C5 C6 H6 114.1
C7 C6 H6 114.1
Pd1 C6 H6 114.1
C6 C7 C8 114.01(18)
C6 C7 H7A 108.8
C8 C7 H7A 108.8
C6 C7 H7B 108.8
C8 C7 H7B 108.8
H7A C7 H7B 107.6
C1 C8 C7 112.71(18)
C1 C8 H8A 109
C7 C8 H8A 109
C1 C8 H8B 109
C7 C8 H8B 109
H8A C8 H8B 107.8
O1 C9 C10 129.8(2)
O1 C9 C12 111.06(18)
C10 C9 C12 119.11(19)
C9 C10 C11 124.8(2)
C9 C10 H10 117.6
C11 C10 H10 117.6
O2 C11 C10 125.48(19)
O2 C11 C13 115.83(19)
C10 C11 C13 118.69(19)
F2 C12 F3 107.53(18)
F2 C12 F1 107.07(17)
F3 C12 F1 107.12(17)
F2 C12 C9 113.06(18)
F3 C12 C9 111.53(17)
F1 C12 C9 110.24(18)
C14 C13 C11 128.8(2)
C14 C13 S1 111.55(16)
C11 C13 S1 119.70(16)
C13 C14 C15 111.8(2)
C13 C14 H14 124.1
C15 C14 H14 124.1
C16 C15 C14 112.7(2)
C16 C15 H15 123.7
C14 C15 H15 123.7
C15 C16 S1 112.71(17)
C15 C16 H16 123.6
S1 C16 H16 123.6
C9 O1 Pd1 121.52(14)
C11 O2 Pd1 124.93(14)
F05 P01 F03 90.35(8)
F05 P01 F04 90.40(8)
F03 P01 F04 90.13(8)
F05 P01 F02 90.28(8)
F03 P01 F02 90.36(8)
F04 P01 F02 179.16(9)
F05 P01 F01 89.84(8)
F03 P01 F01 179.61(9)
F04 P01 F01 89.52(8)
F02 P01 F01 89.99(8)
F05 P01 F06 179.22(9)
F03 P01 F06 90.00(8)
F04 P01 F06 90.30(8)
F02 P01 F06 89.02(8)
F01 P01 F06 89.82(8)
C16 S1 C13 91.23(11)
O1 Pd1 O2 93.43(6)
O1 Pd1 C2 88.22(7)
O2 Pd1 C2 158.96(7)
O1 Pd1 C6 159.28(7)
O2 Pd1 C6 87.96(7)
C2 Pd1 C6 97.84(8)
O1 Pd1 C1 91.35(7)
O2 Pd1 C1 163.40(7)
C2 Pd1 C1 37.02(8)
C6 Pd1 C1 82.04(8)
O1 Pd1 C5 163.42(7)
O2 Pd1 C5 90.84(7)
C2 Pd1 C5 82.16(8)
C6 Pd1 C5 36.84(8)
C1 Pd1 C5 89.06(8)

loop_
_geom_bond_atom_site_label_1
_geom_bond_atom_site_label_2
_geom_bond_distance
C1 C2 1.384(3)
C1 C8 1.516(3)
C1 Pd1 2.184(2)
C1 H1 1
C2 C3 1.509(3)
C2 Pd1 2.174(2)
C2 H2 1
C3 C4 1.533(3)
C3 H3A 0.99
C3 H3B 0.99
C4 C5 1.519(3)
C4 H4A 0.99
C4 H4B 0.99
C5 C6 1.383(3)
C5 Pd1 2.194(2)
C5 H5 1
C6 C7 1.504(3)
C6 Pd1 2.182(2)
C6 H6 1
C7 C8 1.542(3)
C7 H7A 0.99
C7 H7B 0.99
C8 H8A 0.99
C8 H8B 0.99
C9 O1 1.292(2)
C9 C10 1.370(3)
C9 C12 1.515(3)
C10 C11 1.427(3)
C10 H10 0.95
C11 O2 1.269(2)
C11 C13 1.453(3)
C12 F2 1.335(2)
C12 F3 1.338(2)
C12 F1 1.339(2)
C13 C14 1.390(3)
C13 S1 1.724(2)
C14 C15 1.407(3)
C14 H14 0.95
C15 C16 1.365(3)
C15 H15 0.95
C16 S1 1.705(2)
C16 H16 0.95
O1 Pd1 2.0061(15)
O2 Pd1 2.0114(14)
F01 P01 1.6051(14)
F02 P01 1.6027(14)
F03 P01 1.5984(14)
F04 P01 1.6006(14)
F05 P01 1.5905(14)
F06 P01 1.6055(14)

loop_
_geom_hbond_atom_site_label_D
_geom_hbond_atom_site_label_H
_geom_hbond_atom_site_label_A
_geom_hbond_site_symmetry_A
_geom_hbond_distance_DH
_geom_hbond_distance_HA
_geom_hbond_distance_DA
_geom_hbond_angle_DHA
C10 H10 F2 . 0.95 2.33 2.712(3) 103.6
C14 H14 F01 3_676 0.95 2.32 3.193(3) 152.3
C5 H5 F01 3_776 1 2.47 3.274(3) 137
C6 H6 F06 1_454 1 2.48 3.175(3) 126
C15 H15 F03 2_655 0.95 2.33 3.022(3) 128.9

loop_
_geom_torsion_atom_site_label_1
_geom_torsion_atom_site_label_2
_geom_torsion_atom_site_label_3
_geom_torsion_atom_site_label_4
_geom_torsion
C8 C1 C2 C3 5.9(3)
Pd1 C1 C2 C3 -97.4(2)
C8 C1 C2 Pd1 103.3(2)
C1 C2 C3 C4 38.1(3)
Pd1 C2 C3 C4 -41.3(2)
C2 C3 C4 C5 37.9(3)
C3 C4 C5 C6 -95.0(2)
C3 C4 C5 Pd1 -14.2(2)
C4 C5 C6 C7 4.3(4)
Pd1 C5 C6 C7 -98.4(2)
C4 C5 C6 Pd1 102.7(2)
C5 C6 C7 C8 40.9(3)
Pd1 C6 C7 C8 -39.2(2)
C2 C1 C8 C7 -93.7(2)
Pd1 C1 C8 C7 -12.3(2)
C6 C7 C8 C1 35.2(3)
O1 C9 C10 C11 0.0(4)
C12 C9 C10 C11 -179.17(19)
C9 C10 C11 O2 0.9(3)
C9 C10 C11 C13 -178.8(2)
O1 C9 C12 F2 170.96(17)
C10 C9 C12 F2 -9.7(3)
O1 C9 C12 F3 49.6(2)
C10 C9 C12 F3 -131.0(2)
O1 C9 C12 F1 -69.2(2)
C10 C9 C12 F1 110.1(2)
O2 C11 C13 C14 174.8(2)
C10 C11 C13 C14 -5.5(3)
O2 C11 C13 S1 -4.8(3)
C10 C11 C13 S1 175.00(15)
C11 C13 C14 C15 -179.7(2)
S1 C13 C14 C15 -0.1(2)
C13 C14 C15 C16 0.1(3)
C14 C15 C16 S1 0.0(3)
C10 C9 O1 Pd1 -2.1(3)
C12 C9 O1 Pd1 177.19(12)
C10 C11 O2 Pd1 0.5(3)
C13 C11 O2 Pd1 -179.79(13)
C15 C16 S1 C13 -0.07(18)
C14 C13 S1 C16 0.12(17)
C11 C13 S1 C16 179.72(17)
C9 O1 Pd1 O2 2.45(16)
C9 O1 Pd1 C2 161.45(16)
C9 O1 Pd1 C6 -90.9(2)
C9 O1 Pd1 C1 -161.65(16)
C9 O1 Pd1 C5 107.1(3)
C11 O2 Pd1 O1 -1.77(16)
C11 O2 Pd1 C2 -95.7(2)
C11 O2 Pd1 C6 157.53(17)
C11 O2 Pd1 C1 104.7(3)
C11 O2 Pd1 C5 -165.74(16)
C1 C2 Pd1 O1 94.61(13)
C3 C2 Pd1 O1 -141.46(15)
C1 C2 Pd1 O2 -170.45(17)
C3 C2 Pd1 O2 -46.5(3)
C1 C2 Pd1 C6 -65.49(14)
C3 C2 Pd1 C6 58.44(15)
C3 C2 Pd1 C1 123.9(2)
C1 C2 Pd1 C5 -98.93(14)
C3 C2 Pd1 C5 25.00(15)
C5 C6 Pd1 O1 -171.57(17)
C7 C6 Pd1 O1 -47.9(3)
C5 C6 Pd1 O2 94.12(13)
C7 C6 Pd1 O2 -142.21(15)
C5 C6 Pd1 C2 -65.58(13)
C7 C6 Pd1 C2 58.09(15)
C5 C6 Pd1 C1 -99.16(13)
C7 C6 Pd1 C1 24.51(14)
C7 C6 Pd1 C5 123.7(2)
C2 C1 Pd1 O1 -85.24(13)
C8 C1 Pd1 O1 153.45(15)
C2 C1 Pd1 O2 168.0(2)
C8 C1 Pd1 O2 46.7(3)
C8 C1 Pd1 C2 -121.3(2)
C2 C1 Pd1 C6 114.47(14)
C8 C1 Pd1 C6 -6.83(15)
C2 C1 Pd1 C5 78.18(13)
C8 C1 Pd1 C5 -43.13(15)
C6 C5 Pd1 O1 169.5(2)
C4 C5 Pd1 O1 48.9(3)
C6 C5 Pd1 O2 -85.48(13)
C4 C5 Pd1 O2 153.86(14)
C6 C5 Pd1 C2 114.42(14)
C4 C5 Pd1 C2 -6.23(14)
C4 C5 Pd1 C6 -120.7(2)
C6 C5 Pd1 C1 77.92(13)
C4 C5 Pd1 C1 -42.74(15)
